data_7007234
loop_
_publ_author_name
'Auvray, Nicolas'
'Basu Baul, Tushar S.'
'Braunstein, Pierre'
'Croizat, Pierre'
'Englert, Ulli'
'Herberich, Gerhard E.'
'Welter, Richard'

_publ_section_title
;
 Organometallic building blocks with amino-substituted cyclopentadienyl
 and boratabenzene ligands for the synthesis of heterometallic
 complexes and clusters.
;
_journal_issue 24
_journal_name_full 'Dalton transactions (Cambridge, England : 2003)'
_journal_page_first 2950
_journal_page_last 2958
_journal_paper_doi 10.1039/b602106a
_journal_year 2006
_chemical_formula_moiety 'C16 H23 B Cl Hg Mo N O3'
_chemical_formula_sum 'C16 H23 B Cl Hg Mo N O3'
_chemical_formula_weight 620.14
_chemical_name_systematic
;
?
;
_space_group_IT_number 14
_symmetry_cell_setting monoclinic
_symmetry_space_group_name_Hall '-P 2ybc'
_symmetry_space_group_name_H-M 'P 1 21/c 1'
_atom_sites_solution_hydrogens geom
_atom_sites_solution_primary direct
_atom_sites_solution_secondary difmap
_audit_creation_method SHELXL-97
_cell_angle_alpha 90.00
_cell_angle_beta 107.908(8)
_cell_angle_gamma 90.00
_cell_formula_units_Z 8
_cell_length_a 15.0320(12)
_cell_length_b 14.026(3)
_cell_length_c 19.843(2)
_cell_measurement_reflns_used 25
_cell_measurement_temperature 213(2)
_cell_measurement_theta_max 10
_cell_measurement_theta_min 8
_cell_volume 3981.0(10)
_computing_cell_refinement CAD4_(Enraf-Nonius,_1977)
_computing_data_collection CAD4_(Enraf-Nonius,_1977)
_computing_data_reduction PROCESS_MolEN_(Fair,_1990)
_computing_structure_refinement 'SHELXL-97 (Sheldrick, 1997)'
_computing_structure_solution 'SHELXS-97 (Sheldrick, 1990)'
_diffrn_ambient_temperature 213(2)
_diffrn_measured_fraction_theta_full .997
_diffrn_measured_fraction_theta_max .997
_diffrn_measurement_device Enraf_Nonius_CAD4
_diffrn_measurement_method \q/2\q
_diffrn_radiation_monochromator graphite
_diffrn_radiation_source 'fine-focus sealed tube'
_diffrn_radiation_type MoK\a
_diffrn_radiation_wavelength 0.71073
_diffrn_reflns_av_R_equivalents 0.0872
_diffrn_reflns_av_sigmaI/netI 0.1789
_diffrn_reflns_limit_h_max 19
_diffrn_reflns_limit_h_min 0
_diffrn_reflns_limit_k_max 4
_diffrn_reflns_limit_k_min -17
_diffrn_reflns_limit_l_max 24
_diffrn_reflns_limit_l_min -25
_diffrn_reflns_number 11589
_diffrn_reflns_theta_full 26.99
_diffrn_reflns_theta_max 26.99
_diffrn_reflns_theta_min 2.03
_diffrn_standards_decay_% -2.92
_diffrn_standards_interval_time 120
_diffrn_standards_number 3
_exptl_absorpt_coefficient_mu 8.480
_exptl_absorpt_correction_T_max 0.897
_exptl_absorpt_correction_T_min 0.513
_exptl_absorpt_correction_type gaussian
_exptl_crystal_colour yellow
_exptl_crystal_density_diffrn 2.069
_exptl_crystal_density_method 'not measured'
_exptl_crystal_description rod
_exptl_crystal_F_000 2352
_exptl_crystal_size_max 0.32
_exptl_crystal_size_mid 0.07
_exptl_crystal_size_min 0.04
_refine_diff_density_max 1.198
_refine_diff_density_min -1.311
_refine_diff_density_rms .285
_refine_ls_extinction_coef 0.000062(9)
_refine_ls_extinction_expression Fc^*^=kFc[1+0.001xFc^2^\l^3^/sin(2\q)]^-1/4^
_refine_ls_extinction_method SHELXL
_refine_ls_goodness_of_fit_ref 1.038
_refine_ls_hydrogen_treatment constr
_refine_ls_matrix_type full
_refine_ls_number_parameters 446
_refine_ls_number_reflns 8648
_refine_ls_number_restraints 202
_refine_ls_restrained_S_all 1.027
_refine_ls_R_factor_all 0.1873
_refine_ls_R_factor_gt 0.0790
_refine_ls_shift/su_max 0.000
_refine_ls_shift/su_mean 0.000
_refine_ls_structure_factor_coef Fsqd
_refine_ls_weighting_details 'calc w=1/[\s^2^(Fo^2^)+(0.0100P)^2^+0.0000P] where P=(Fo^2^+2Fc^2^)/3'
_refine_ls_weighting_scheme calc
_refine_ls_wR_factor_gt 0.0791
_refine_ls_wR_factor_ref 0.0940
_reflns_number_gt 4197
_reflns_number_total 8648
_reflns_threshold_expression >2sigma(I)
_cod_data_source_file b602106a.txt
_cod_data_source_block bb3
_cod_original_sg_symbol_H-M 'P21/c '
_cod_database_code 7007234

loop_
_symmetry_equiv_pos_as_xyz
'x, y, z'
'-x, y+1/2, -z+1/2'
'-x, -y, -z'
'x, -y-1/2, z-1/2'

loop_
_atom_site_label
_atom_site_type_symbol
_atom_site_fract_x
_atom_site_fract_y
_atom_site_fract_z
_atom_site_U_iso_or_equiv
_atom_site_adp_type
_atom_site_occupancy
_atom_site_symmetry_multiplicity
_atom_site_calc_flag
_atom_site_refinement_flags
_atom_site_disorder_assembly
_atom_site_disorder_group
Hg1 Hg 0.30759(5) 0.00166(4) 0.19477(4) 0.02779(15) Uani 1 1 d U . .
Cl1 Cl 0.3784(3) 0.1504(3) 0.2431(2) 0.0378(10) Uani 1 1 d U . .
Mo1 Mo 0.23343(8) -0.16832(9) 0.14450(6) 0.0203(3) Uani 1 1 d U . .
C1 C 0.3172(10) -0.1474(10) 0.0850(7) 0.024(2) Uani 1 1 d U . .
O1 O 0.3662(8) -0.1412(8) 0.0512(5) 0.047(3) Uani 1 1 d U . .
C2 C 0.1331(10) -0.0687(12) 0.1108(7) 0.029(3) Uani 1 1 d U . .
O2 O 0.0701(7) -0.0215(8) 0.0880(6) 0.051(3) Uani 1 1 d U . .
C3 C 0.1574(10) -0.2211(11) 0.0546(7) 0.029(3) Uani 1 1 d U . .
O3 O 0.1116(7) -0.2534(9) 0.0009(5) 0.053(3) Uani 1 1 d U . .
C4 C 0.2034(8) -0.1872(10) 0.2548(6) 0.0210(19) Uani 1 1 d U . .
H4 H 0.1673 -0.1385 0.2646 0.027 Uiso 1 1 calc R . .
C5 C 0.1592(9) -0.2603(10) 0.2111(7) 0.024(2) Uani 1 1 d U . .
C6 C 0.2129(9) -0.3212(10) 0.1782(6) 0.022(2) Uani 1 1 d U . .
H6 H 0.1822 -0.3684 0.1467 0.029 Uiso 1 1 calc R . .
C7 C 0.3105(10) -0.3100(9) 0.1933(7) 0.022(2) Uani 1 1 d U . .
C8 C 0.3555(9) -0.2388(9) 0.2384(7) 0.0202(19) Uani 1 1 d U . .
H8 H 0.4160 -0.2230 0.2394 0.026 Uiso 1 1 calc R . .
N1 N 0.3587(7) -0.1374(8) 0.3522(5) 0.022(2) Uani 1 1 d U . .
B1 B 0.3109(11) -0.1829(12) 0.2881(8) 0.024(3) Uani 1 1 d U . .
C9 C 0.4598(9) -0.1451(10) 0.3887(7) 0.024(3) Uani 1 1 d U . .
H9 H 0.4710 -0.1153 0.4353 0.032 Uiso 1 1 calc R . .
C10 C 0.3045(10) -0.0862(10) 0.3934(7) 0.031(3) Uani 1 1 d U . .
H10 H 0.2403 -0.0790 0.3619 0.040 Uiso 1 1 calc R . .
C11 C 0.4925(10) -0.2457(10) 0.4020(7) 0.034(4) Uani 1 1 d U . .
H11A H 0.4531 -0.2796 0.4238 0.044 Uiso 1 1 calc R . .
H11B H 0.5558 -0.2466 0.4330 0.044 Uiso 1 1 calc R . .
H11C H 0.4898 -0.2756 0.3580 0.044 Uiso 1 1 calc R . .
C12 C 0.5152(10) -0.0872(11) 0.3502(7) 0.042(4) Uani 1 1 d U . .
H12A H 0.4996 -0.1082 0.3019 0.055 Uiso 1 1 calc R . .
H12B H 0.5809 -0.0961 0.3732 0.055 Uiso 1 1 calc R . .
H12C H 0.5000 -0.0209 0.3514 0.055 Uiso 1 1 calc R . .
C14 C 0.3426(11) 0.0125(10) 0.4138(8) 0.039(4) Uani 1 1 d U . .
H14A H 0.4052 0.0081 0.4455 0.051 Uiso 1 1 calc R . .
H14B H 0.3040 0.0453 0.4368 0.051 Uiso 1 1 calc R . .
H14C H 0.3429 0.0469 0.3720 0.051 Uiso 1 1 calc R . .
C13 C 0.2993(12) -0.1413(12) 0.4565(8) 0.051(5) Uani 1 1 d U . .
H13A H 0.2687 -0.2011 0.4414 0.066 Uiso 1 1 calc R . .
H13B H 0.2645 -0.1054 0.4811 0.066 Uiso 1 1 calc R . .
H13C H 0.3613 -0.1526 0.4876 0.066 Uiso 1 1 calc R . .
C15 C 0.0542(8) -0.2769(11) 0.1876(7) 0.035(4) Uani 1 1 d U . .
H15A H 0.0229 -0.2186 0.1918 0.046 Uiso 1 1 calc R . .
H15B H 0.0394 -0.3249 0.2170 0.046 Uiso 1 1 calc R . .
H15C H 0.0339 -0.2977 0.1392 0.046 Uiso 1 1 calc R . .
C16 C 0.3609(9) -0.3772(10) 0.1574(7) 0.034(4) Uani 1 1 d U . .
H16A H 0.4044 -0.3417 0.1405 0.044 Uiso 1 1 calc R . .
H16B H 0.3161 -0.4079 0.1182 0.044 Uiso 1 1 calc R . .
H16C H 0.3940 -0.4244 0.1907 0.044 Uiso 1 1 calc R . .
Hg2 Hg 0.19609(5) 0.21392(4) 0.30360(4) 0.02876(16) Uani 1 1 d U . .
Cl2 Cl 0.1225(3) 0.0665(3) 0.2561(2) 0.0378(10) Uani 1 1 d U . .
Mo2 Mo 0.26469(9) 0.38034(9) 0.36462(6) 0.0212(3) Uani 1 1 d U . .
C1A C 0.3722(10) 0.2864(11) 0.3982(7) 0.029(3) Uani 1 1 d U . .
O1A O 0.4322(7) 0.2351(8) 0.4150(6) 0.054(3) Uani 1 1 d U . .
C2A C 0.1645(10) 0.3447(11) 0.4060(7) 0.034(3) Uani 1 1 d U . .
O2A O 0.1060(7) 0.3318(8) 0.4311(5) 0.051(3) Uani 1 1 d U . .
C3A C 0.3203(11) 0.4169(11) 0.4648(7) 0.033(3) Uani 1 1 d U . .
O3A O 0.3512(8) 0.4336(8) 0.5244(5) 0.056(3) Uani 1 1 d U . .
C4A C 0.1509(9) 0.4658(10) 0.2738(7) 0.026(2) Uani 1 1 d U . .
H4A H 0.0887 0.4517 0.2685 0.033 Uiso 1 1 calc R . .
C5A C 0.1993(10) 0.5311(10) 0.3268(7) 0.030(2) Uani 1 1 d U . .
C6A C 0.2991(9) 0.5371(10) 0.3453(7) 0.027(2) Uani 1 1 d U . .
H6A H 0.3305 0.5800 0.3802 0.035 Uiso 1 1 calc R . .
C7A C 0.3525(9) 0.4797(10) 0.3122(7) 0.025(2) Uani 1 1 d U . .
C8A C 0.3059(9) 0.4128(11) 0.2613(6) 0.024(2) Uani 1 1 d U . .
H8A H 0.3397 0.3640 0.2489 0.031 Uiso 1 1 calc R . .
B2 B 0.1988(10) 0.4183(13) 0.2253(8) 0.023(3) Uani 1 1 d U . .
N2 N 0.1538(7) 0.3748(8) 0.1568(5) 0.023(2) Uani 1 1 d U . .
C9A C 0.2044(10) 0.3237(12) 0.1171(8) 0.036(3) Uani 1 1 d U . .
H9A H 0.2693 0.3197 0.1477 0.047 Uiso 1 1 calc R . .
C10A C 0.0508(8) 0.3809(10) 0.1195(7) 0.020(3) Uani 1 1 d U . .
H10A H 0.0390 0.3505 0.0731 0.025 Uiso 1 1 calc R . .
C11A C 0.2068(10) 0.3737(11) 0.0498(8) 0.041(4) Uani 1 1 d U . .
H11D H 0.2545 0.3455 0.0333 0.053 Uiso 1 1 calc R . .
H11E H 0.2203 0.4401 0.0594 0.053 Uiso 1 1 calc R . .
H11F H 0.1472 0.3670 0.0142 0.053 Uiso 1 1 calc R . .
C12A C 0.1717(11) 0.2240(11) 0.1002(7) 0.040(4) Uani 1 1 d U . .
H12D H 0.1561 0.1970 0.1395 0.052 Uiso 1 1 calc R . .
H12E H 0.2205 0.1870 0.0910 0.052 Uiso 1 1 calc R . .
H12F H 0.1175 0.2235 0.0590 0.052 Uiso 1 1 calc R . .
C13A C 0.0170(9) 0.4822(10) 0.1069(8) 0.034(4) Uani 1 1 d U . .
H13D H -0.0497 0.4827 0.0861 0.044 Uiso 1 1 calc R . .
H13E H 0.0455 0.5126 0.0753 0.044 Uiso 1 1 calc R . .
H13F H 0.0337 0.5159 0.1511 0.044 Uiso 1 1 calc R . .
C14A C -0.0040(9) 0.3263(11) 0.1593(7) 0.034(4) Uani 1 1 d U . .
H14D H 0.0001 0.3588 0.2027 0.044 Uiso 1 1 calc R . .
H14E H 0.0215 0.2633 0.1697 0.044 Uiso 1 1 calc R . .
H14F H -0.0682 0.3221 0.1307 0.044 Uiso 1 1 calc R . .
C15A C 0.1503(10) 0.5925(10) 0.3659(8) 0.041(4) Uani 1 1 d U . .
H15D H 0.1407 0.6548 0.3450 0.053 Uiso 1 1 calc R . .
H15E H 0.1878 0.5973 0.4146 0.053 Uiso 1 1 calc R . .
H15F H 0.0910 0.5646 0.3631 0.053 Uiso 1 1 calc R . .
C16A C 0.4570(8) 0.4886(11) 0.3369(7) 0.035(4) Uani 1 1 d U . .
H16D H 0.4845 0.4278 0.3333 0.046 Uiso 1 1 calc R . .
H16E H 0.4774 0.5094 0.3853 0.046 Uiso 1 1 calc R . .
H16F H 0.4760 0.5342 0.3080 0.046 Uiso 1 1 calc R . .

loop_
_atom_site_aniso_label
_atom_site_aniso_U_11
_atom_site_aniso_U_22
_atom_site_aniso_U_33
_atom_site_aniso_U_23
_atom_site_aniso_U_13
_atom_site_aniso_U_12
Hg1 0.0316(3) 0.0180(3) 0.0313(3) -0.0037(3) 0.0062(3) -0.0014(3)
Cl1 0.034(2) 0.025(2) 0.050(3) -0.011(2) 0.007(2) -0.0069(19)
Mo1 0.0212(7) 0.0176(7) 0.0201(7) -0.0021(6) 0.0035(5) -0.0002(6)
C1 0.035(6) 0.016(6) 0.022(6) 0.005(4) 0.009(5) 0.002(5)
O1 0.067(8) 0.042(7) 0.047(7) -0.001(6) 0.039(6) -0.005(6)
C2 0.030(5) 0.033(6) 0.017(7) -0.002(4) -0.002(4) 0.010(4)
O2 0.034(6) 0.044(8) 0.060(8) 0.003(7) -0.009(6) 0.015(5)
C3 0.031(6) 0.032(7) 0.021(3) -0.005(4) 0.005(4) -0.003(5)
O3 0.047(7) 0.076(10) 0.029(6) -0.016(6) 0.001(5) -0.023(6)
C4 0.024(4) 0.018(5) 0.022(4) -0.001(4) 0.008(4) 0.008(4)
C5 0.024(4) 0.025(5) 0.027(6) -0.004(4) 0.012(4) -0.001(4)
C6 0.031(4) 0.021(3) 0.020(6) -0.006(3) 0.014(5) -0.005(4)
C7 0.030(4) 0.019(3) 0.022(5) 0.004(3) 0.018(4) 0.005(3)
C8 0.020(4) 0.023(4) 0.020(4) 0.005(3) 0.009(3) 0.004(4)
N1 0.029(4) 0.025(6) 0.017(5) 0.003(4) 0.015(4) -0.005(4)
B1 0.022(5) 0.028(9) 0.023(3) -0.002(5) 0.007(4) 0.004(6)
C9 0.032(5) 0.026(7) 0.019(7) -0.011(6) 0.013(4) -0.007(6)
C10 0.038(8) 0.027(8) 0.025(7) -0.001(5) 0.009(7) 0.011(7)
C11 0.052(9) 0.028(7) 0.014(8) -0.009(6) -0.001(7) 0.002(6)
C12 0.033(7) 0.048(10) 0.045(10) -0.007(8) 0.010(8) -0.029(8)
C14 0.040(9) 0.031(7) 0.048(11) -0.008(7) 0.015(8) 0.004(8)
C13 0.079(13) 0.055(11) 0.034(9) -0.009(8) 0.041(9) -0.019(11)
C15 0.027(5) 0.036(10) 0.047(10) 0.004(8) 0.017(6) -0.004(5)
C16 0.032(7) 0.025(7) 0.050(10) -0.009(6) 0.022(7) 0.004(6)
Hg2 0.0335(3) 0.0192(3) 0.0301(3) -0.0037(3) 0.0046(3) -0.0030(3)
Cl2 0.040(2) 0.023(2) 0.049(3) -0.007(2) 0.010(2) -0.0053(19)
Mo2 0.0259(7) 0.0170(7) 0.0176(7) -0.0013(6) 0.0024(6) 0.0006(6)
C1A 0.034(5) 0.020(6) 0.026(7) 0.003(5) -0.001(4) 0.004(4)
O1A 0.048(7) 0.039(8) 0.062(8) -0.005(7) -0.001(6) 0.022(5)
C2A 0.041(6) 0.040(7) 0.024(7) 0.001(4) 0.014(5) -0.004(6)
O2A 0.043(7) 0.067(9) 0.049(7) -0.003(7) 0.024(5) -0.014(6)
C3A 0.058(8) 0.016(7) 0.016(3) 0.001(3) -0.002(4) -0.004(6)
O3A 0.078(8) 0.037(7) 0.027(4) -0.018(6) -0.023(6) 0.008(7)
C4A 0.025(4) 0.027(4) 0.021(4) 0.004(3) 0.002(3) 0.003(4)
C5A 0.032(5) 0.020(3) 0.030(6) 0.001(3) -0.002(4) 0.008(4)
C6A 0.034(5) 0.017(3) 0.021(6) 0.004(4) -0.003(5) 0.001(4)
C7A 0.023(4) 0.022(5) 0.024(6) 0.002(4) -0.002(4) -0.005(4)
C8A 0.017(4) 0.034(6) 0.015(4) 0.000(4) -0.002(3) -0.006(4)
B2 0.015(5) 0.033(10) 0.018(3) 0.000(4) 0.000(4) -0.012(7)
N2 0.017(4) 0.026(6) 0.020(5) -0.001(4) -0.003(3) -0.002(4)
C9A 0.019(7) 0.052(9) 0.029(6) -0.008(6) -0.004(6) 0.011(7)
C10A 0.012(4) 0.025(7) 0.016(7) 0.001(6) -0.004(4) -0.001(5)
C11A 0.040(10) 0.044(10) 0.045(9) -0.022(7) 0.023(8) -0.018(9)
C12A 0.060(11) 0.037(7) 0.015(8) 0.001(6) -0.001(7) 0.022(8)
C13A 0.028(8) 0.026(7) 0.042(10) -0.001(7) 0.004(7) 0.005(6)
C14A 0.031(7) 0.031(8) 0.041(9) -0.006(7) 0.014(7) -0.009(7)
C15A 0.042(8) 0.020(7) 0.051(10) -0.010(7) 0.000(7) 0.012(6)
C16A 0.024(4) 0.047(11) 0.028(8) -0.011(8) -0.003(5) -0.015(5)

loop_
_atom_type_symbol
_atom_type_description
_atom_type_scat_dispersion_real
_atom_type_scat_dispersion_imag
_atom_type_scat_source
Hg Hg -2.3894 9.2266 'International Tables Vol C Tables 4.2.6.8 and 6.1.1.4'
Mo Mo -1.6832 .6857 'International Tables Vol C Tables 4.2.6.8 and 6.1.1.4'
Cl Cl .1484 .1585 'International Tables Vol C Tables 4.2.6.8 and 6.1.1.4'
O O .0106 .0060 'International Tables Vol C Tables 4.2.6.8 and 6.1.1.4'
N N .0061 .0033 'International Tables Vol C Tables 4.2.6.8 and 6.1.1.4'
C C .0033 .0016 'International Tables Vol C Tables 4.2.6.8 and 6.1.1.4'
B B .0013 .0007 'International Tables Vol C Tables 4.2.6.8 and 6.1.1.4'
H H .0000 .0000 'International Tables Vol C Tables 4.2.6.8 and 6.1.1.4'

loop_
_geom_angle_atom_site_label_1
_geom_angle_atom_site_label_2
_geom_angle_atom_site_label_3
_geom_angle
_geom_angle_site_symmetry_1
_geom_angle_site_symmetry_3
_geom_angle_publ_flag
Cl1 Hg1 Mo1 177.84(11) . . ?
C3 Mo1 C1 79.2(6) . . ?
C3 Mo1 C2 77.9(6) . . ?
C1 Mo1 C2 104.3(6) . . ?
C3 Mo1 C6 79.5(5) . . ?
C1 Mo1 C6 118.4(5) . . ?
C2 Mo1 C6 126.2(5) . . ?
C3 Mo1 C7 97.6(6) . . ?
C1 Mo1 C7 92.7(5) . . ?
C2 Mo1 C7 161.1(5) . . ?
C6 Mo1 C7 35.4(4) . . ?
C3 Mo1 C5 93.4(5) . . ?
C1 Mo1 C5 154.9(5) . . ?
C2 Mo1 C5 97.5(5) . . ?
C6 Mo1 C5 36.5(4) . . ?
C7 Mo1 C5 64.2(5) . . ?
C3 Mo1 C4 125.2(5) . . ?
C1 Mo1 C4 153.2(5) . . ?
C2 Mo1 C4 92.7(5) . . ?
C6 Mo1 C4 63.1(4) . . ?
C7 Mo1 C4 74.7(4) . . ?
C5 Mo1 C4 33.7(4) . . ?
C3 Mo1 C8 130.6(6) . . ?
C1 Mo1 C8 92.8(5) . . ?
C2 Mo1 C8 149.7(5) . . ?
C6 Mo1 C8 61.7(4) . . ?
C7 Mo1 C8 33.6(4) . . ?
C5 Mo1 C8 73.7(4) . . ?
C4 Mo1 C8 63.6(4) . . ?
C3 Mo1 Hg1 137.5(5) . . ?
C1 Mo1 Hg1 79.9(4) . . ?
C2 Mo1 Hg1 72.0(4) . . ?
C6 Mo1 Hg1 142.9(3) . . ?
C7 Mo1 Hg1 120.0(4) . . ?
C5 Mo1 Hg1 119.4(3) . . ?
C4 Mo1 Hg1 86.1(3) . . ?
C8 Mo1 Hg1 86.9(3) . . ?
O1 C1 Mo1 175.9(13) . . ?
O2 C2 Mo1 171.8(14) . . ?
O3 C3 Mo1 179.4(14) . . ?
C5 C4 B1 122.5(12) . . ?
C5 C4 Mo1 72.2(7) . . ?
B1 C4 Mo1 85.5(8) . . ?
C5 C4 H4 118.7 . . ?
B1 C4 H4 118.7 . . ?
Mo1 C4 H4 113.5 . . ?
C4 C5 C6 119.5(12) . . ?
C4 C5 C15 124.2(12) . . ?
C6 C5 C15 116.0(12) . . ?
C4 C5 Mo1 74.0(8) . . ?
C6 C5 Mo1 69.4(7) . . ?
C15 C5 Mo1 122.5(9) . . ?
C7 C6 C5 121.4(12) . . ?
C7 C6 Mo1 74.6(8) . . ?
C5 C6 Mo1 74.1(8) . . ?
C7 C6 H6 119.3 . . ?
C5 C6 H6 119.3 . . ?
Mo1 C6 H6 123.5 . . ?
C8 C7 C6 119.5(12) . . ?
C8 C7 C16 122.7(13) . . ?
C6 C7 C16 117.8(12) . . ?
C8 C7 Mo1 74.7(8) . . ?
C6 C7 Mo1 70.1(8) . . ?
C16 C7 Mo1 125.7(9) . . ?
C7 C8 B1 123.7(12) . . ?
C7 C8 Mo1 71.7(8) . . ?
B1 C8 Mo1 84.7(8) . . ?
C7 C8 H8 118.2 . . ?
B1 C8 H8 118.2 . . ?
Mo1 C8 H8 115.4 . . ?
B1 N1 C9 125.1(11) . . ?
B1 N1 C10 119.8(11) . . ?
C9 N1 C10 114.7(10) . . ?
N1 B1 C4 125.5(12) . . ?
N1 B1 C8 126.8(12) . . ?
C4 B1 C8 107.7(12) . . ?
N1 C9 C11 113.0(12) . . ?
N1 C9 C12 110.7(11) . . ?
C11 C9 C12 113.1(12) . . ?
N1 C9 H9 106.5 . . ?
C11 C9 H9 106.5 . . ?
C12 C9 H9 106.5 . . ?
C13 C10 N1 112.7(12) . . ?
C13 C10 C14 111.4(13) . . ?
N1 C10 C14 111.1(12) . . ?
C13 C10 H10 107.1 . . ?
N1 C10 H10 107.1 . . ?
C14 C10 H10 107.1 . . ?
C9 C11 H11A 109.5 . . ?
C9 C11 H11B 109.5 . . ?
H11A C11 H11B 109.5 . . ?
C9 C11 H11C 109.5 . . ?
H11A C11 H11C 109.5 . . ?
H11B C11 H11C 109.5 . . ?
C9 C12 H12A 109.5 . . ?
C9 C12 H12B 109.5 . . ?
H12A C12 H12B 109.5 . . ?
C9 C12 H12C 109.5 . . ?
H12A C12 H12C 109.5 . . ?
H12B C12 H12C 109.5 . . ?
C10 C14 H14A 109.5 . . ?
C10 C14 H14B 109.5 . . ?
H14A C14 H14B 109.5 . . ?
C10 C14 H14C 109.5 . . ?
H14A C14 H14C 109.5 . . ?
H14B C14 H14C 109.5 . . ?
C10 C13 H13A 109.5 . . ?
C10 C13 H13B 109.5 . . ?
H13A C13 H13B 109.5 . . ?
C10 C13 H13C 109.5 . . ?
H13A C13 H13C 109.5 . . ?
H13B C13 H13C 109.5 . . ?
C5 C15 H15A 109.5 . . ?
C5 C15 H15B 109.5 . . ?
H15A C15 H15B 109.5 . . ?
C5 C15 H15C 109.5 . . ?
H15A C15 H15C 109.5 . . ?
H15B C15 H15C 109.5 . . ?
C7 C16 H16A 109.5 . . ?
C7 C16 H16B 109.5 . . ?
H16A C16 H16B 109.5 . . ?
C7 C16 H16C 109.5 . . ?
H16A C16 H16C 109.5 . . ?
H16B C16 H16C 109.5 . . ?
Cl2 Hg2 Mo2 173.72(11) . . ?
C3A Mo2 C2A 77.8(6) . . ?
C3A Mo2 C1A 77.9(6) . . ?
C2A Mo2 C1A 109.2(6) . . ?
C3A Mo2 C6A 82.7(5) . . ?
C2A Mo2 C6A 122.9(6) . . ?
C1A Mo2 C6A 118.3(5) . . ?
C3A Mo2 C5A 95.4(6) . . ?
C2A Mo2 C5A 93.6(6) . . ?
C1A Mo2 C5A 154.0(6) . . ?
C6A Mo2 C5A 35.7(4) . . ?
C3A Mo2 C8A 133.0(5) . . ?
C2A Mo2 C8A 147.3(5) . . ?
C1A Mo2 C8A 90.8(5) . . ?
C6A Mo2 C8A 62.7(5) . . ?
C5A Mo2 C8A 75.3(5) . . ?
C3A Mo2 C7A 99.8(5) . . ?
C2A Mo2 C7A 157.6(6) . . ?
C1A Mo2 C7A 91.8(5) . . ?
C6A Mo2 C7A 35.5(4) . . ?
C5A Mo2 C7A 64.3(5) . . ?
C8A Mo2 C7A 34.4(4) . . ?
C3A Mo2 C4A 127.8(6) . . ?
C2A Mo2 C4A 88.9(5) . . ?
C1A Mo2 C4A 152.2(5) . . ?
C6A Mo2 C4A 62.9(5) . . ?
C5A Mo2 C4A 34.7(4) . . ?
C8A Mo2 C4A 64.3(5) . . ?
C7A Mo2 C4A 74.9(5) . . ?
C3A Mo2 Hg2 131.7(4) . . ?
C2A Mo2 Hg2 74.5(4) . . ?
C1A Mo2 Hg2 75.0(4) . . ?
C6A Mo2 Hg2 145.5(3) . . ?
C5A Mo2 Hg2 124.9(3) . . ?
C8A Mo2 Hg2 86.7(3) . . ?
C7A Mo2 Hg2 120.1(3) . . ?
C4A Mo2 Hg2 90.5(3) . . ?
O1A C1A Mo2 178.1(14) . . ?
O2A C2A Mo2 174.5(14) . . ?
O3A C3A Mo2 176.3(14) . . ?
C5A C4A B2 121.2(13) . . ?
C5A C4A Mo2 71.3(8) . . ?
B2 C4A Mo2 83.7(8) . . ?
C5A C4A H4A 119.4 . . ?
B2 C4A H4A 119.4 . . ?
Mo2 C4A H4A 116.1 . . ?
C4A C5A C6A 119.1(13) . . ?
C4A C5A C15A 122.4(13) . . ?
C6A C5A C15A 118.5(13) . . ?
C4A C5A Mo2 74.0(8) . . ?
C6A C5A Mo2 70.7(8) . . ?
C15A C5A Mo2 125.1(10) . . ?
C7A C6A C5A 122.7(13) . . ?
C7A C6A Mo2 74.2(8) . . ?
C5A C6A Mo2 73.6(8) . . ?
C7A C6A H6A 118.6 . . ?
C5A C6A H6A 118.6 . . ?
Mo2 C6A H6A 125.4 . . ?
C8A C7A C6A 118.8(12) . . ?
C8A C7A C16A 122.3(13) . . ?
C6A C7A C16A 118.8(12) . . ?
C8A C7A Mo2 72.5(8) . . ?
C6A C7A Mo2 70.2(7) . . ?
C16A C7A Mo2 125.0(9) . . ?
C7A C8A B2 121.2(13) . . ?
C7A C8A Mo2 73.1(8) . . ?
B2 C8A Mo2 84.1(8) . . ?
C7A C8A H8A 119.4 . . ?
B2 C8A H8A 119.4 . . ?
Mo2 C8A H8A 113.6 . . ?
N2 B2 C4A 126.9(12) . . ?
N2 B2 C8A 122.0(13) . . ?
C4A B2 C8A 110.9(11) . . ?
C9A N2 B2 123.2(11) . . ?
C9A N2 C10A 113.4(10) . . ?
B2 N2 C10A 123.4(11) . . ?
N2 C9A C12A 113.5(13) . . ?
N2 C9A C11A 114.2(13) . . ?
C12A C9A C11A 109.3(12) . . ?
N2 C9A H9A 106.4 . . ?
C12A C9A H9A 106.4 . . ?
C11A C9A H9A 106.4 . . ?
N2 C10A C13A 112.4(11) . . ?
N2 C10A C14A 111.0(11) . . ?
C13A C10A C14A 110.8(12) . . ?
N2 C10A H10A 107.5 . . ?
C13A C10A H10A 107.5 . . ?
C14A C10A H10A 107.5 . . ?
C9A C11A H11D 109.5 . . ?
C9A C11A H11E 109.5 . . ?
H11D C11A H11E 109.5 . . ?
C9A C11A H11F 109.5 . . ?
H11D C11A H11F 109.5 . . ?
H11E C11A H11F 109.5 . . ?
C9A C12A H12D 109.5 . . ?
C9A C12A H12E 109.5 . . ?
H12D C12A H12E 109.5 . . ?
C9A C12A H12F 109.5 . . ?
H12D C12A H12F 109.5 . . ?
H12E C12A H12F 109.5 . . ?
C10A C13A H13D 109.5 . . ?
C10A C13A H13E 109.5 . . ?
H13D C13A H13E 109.5 . . ?
C10A C13A H13F 109.5 . . ?
H13D C13A H13F 109.5 . . ?
H13E C13A H13F 109.5 . . ?
C10A C14A H14D 109.5 . . ?
C10A C14A H14E 109.5 . . ?
H14D C14A H14E 109.5 . . ?
C10A C14A H14F 109.5 . . ?
H14D C14A H14F 109.5 . . ?
H14E C14A H14F 109.5 . . ?
C5A C15A H15D 109.5 . . ?
C5A C15A H15E 109.5 . . ?
H15D C15A H15E 109.5 . . ?
C5A C15A H15F 109.5 . . ?
H15D C15A H15F 109.5 . . ?
H15E C15A H15F 109.5 . . ?
C7A C16A H16D 109.5 . . ?
C7A C16A H16E 109.5 . . ?
H16D C16A H16E 109.5 . . ?
C7A C16A H16F 109.5 . . ?
H16D C16A H16F 109.5 . . ?
H16E C16A H16F 109.5 . . ?

loop_
_geom_bond_atom_site_label_1
_geom_bond_atom_site_label_2
_geom_bond_distance
_geom_bond_site_symmetry_2
_geom_bond_publ_flag
Hg1 Cl1 2.404(4) . ?
Hg1 Mo1 2.6904(16) . ?
Mo1 C3 1.944(14) . ?
Mo1 C1 1.995(14) . ?
Mo1 C2 2.013(15) . ?
Mo1 C6 2.295(13) . ?
Mo1 C7 2.353(13) . ?
Mo1 C5 2.358(13) . ?
Mo1 C4 2.381(12) . ?
Mo1 C8 2.390(12) . ?
C1 O1 1.141(14) . ?
C2 O2 1.130(15) . ?
C3 O3 1.169(15) . ?
C4 C5 1.374(17) . ?
C4 B1 1.547(18) . ?
C4 H4 0.9300 . ?
C5 C6 1.459(17) . ?
C5 C15 1.521(16) . ?
C6 C7 1.413(17) . ?
C6 H6 0.9300 . ?
C7 C8 1.371(17) . ?
C7 C16 1.518(17) . ?
C8 B1 1.565(19) . ?
C8 H8 0.9300 . ?
N1 B1 1.406(18) . ?
N1 C9 1.473(16) . ?
N1 C10 1.504(16) . ?
C9 C11 1.491(18) . ?
C9 C12 1.525(17) . ?
C9 H9 0.9800 . ?
C10 C13 1.493(18) . ?
C10 C14 1.505(18) . ?
C10 H10 0.9800 . ?
C11 H11A 0.9600 . ?
C11 H11B 0.9600 . ?
C11 H11C 0.9600 . ?
C12 H12A 0.9600 . ?
C12 H12B 0.9600 . ?
C12 H12C 0.9600 . ?
C14 H14A 0.9600 . ?
C14 H14B 0.9600 . ?
C14 H14C 0.9600 . ?
C13 H13A 0.9600 . ?
C13 H13B 0.9600 . ?
C13 H13C 0.9600 . ?
C15 H15A 0.9600 . ?
C15 H15B 0.9600 . ?
C15 H15C 0.9600 . ?
C16 H16A 0.9600 . ?
C16 H16B 0.9600 . ?
C16 H16C 0.9600 . ?
Hg2 Cl2 2.397(4) . ?
Hg2 Mo2 2.6852(15) . ?
Mo2 C3A 1.972(14) . ?
Mo2 C2A 1.989(15) . ?
Mo2 C1A 2.032(15) . ?
Mo2 C6A 2.317(14) . ?
Mo2 C5A 2.355(14) . ?
Mo2 C8A 2.361(12) . ?
Mo2 C7A 2.369(13) . ?
Mo2 C4A 2.390(13) . ?
C1A O1A 1.121(15) . ?
C2A O2A 1.150(15) . ?
C3A O3A 1.154(15) . ?
C4A C5A 1.415(17) . ?
C4A B2 1.522(19) . ?
C4A H4A 0.9300 . ?
C5A C6A 1.434(18) . ?
C5A C15A 1.495(18) . ?
C6A C7A 1.431(17) . ?
C6A H6A 0.9300 . ?
C7A C8A 1.398(17) . ?
C7A C16A 1.500(16) . ?
C8A B2 1.549(17) . ?
C8A H8A 0.9300 . ?
B2 N2 1.453(17) . ?
N2 C9A 1.441(16) . ?
N2 C10A 1.500(14) . ?
C9A C12A 1.487(19) . ?
C9A C11A 1.519(19) . ?
C9A H9A 0.9800 . ?
C10A C13A 1.504(17) . ?
C10A C14A 1.512(17) . ?
C10A H10A 0.9800 . ?
C11A H11D 0.9600 . ?
C11A H11E 0.9600 . ?
C11A H11F 0.9600 . ?
C12A H12D 0.9600 . ?
C12A H12E 0.9600 . ?
C12A H12F 0.9600 . ?
C13A H13D 0.9600 . ?
C13A H13E 0.9600 . ?
C13A H13F 0.9600 . ?
C14A H14D 0.9600 . ?
C14A H14E 0.9600 . ?
C14A H14F 0.9600 . ?
C15A H15D 0.9600 . ?
C15A H15E 0.9600 . ?
C15A H15F 0.9600 . ?
C16A H16D 0.9600 . ?
C16A H16E 0.9600 . ?
C16A H16F 0.9600 . ?
